data_7041349
loop_
_publ_author_name
'Justyniak, Iwona'
'Prochowicz, Daniel'
'Tulewicz, Adam'
'Bury, Wojciech'
'Go\'s, Piotr'
'Lewi\'nski, Janusz'

_publ_section_title
;
 Structure investigations of group 13 organometallic carboxylates.
;
_journal_issue 3
_journal_name_full 'Dalton transactions (Cambridge, England : 2003)'
_journal_page_first 669
_journal_page_last 677
_journal_paper_doi 10.1039/c6dt03958h
_journal_volume 46
_journal_year 2017
_chemical_formula_sum 'C15 H18 Ga N O2'
_chemical_formula_weight 314.02
_space_group_crystal_system monoclinic
_space_group_IT_number 9
_space_group_name_Hall 'C -2yc'
_space_group_name_H-M_alt 'C 1 c 1'
_symmetry_space_group_name_Hall 'C -2yc'
_symmetry_space_group_name_H-M 'C 1 c 1'
_atom_sites_solution_hydrogens geom
_audit_creation_method SHELXL-2014/6
_audit_update_record
;
2016-04-28 deposited with the CCDC.
2016-12-06 downloaded from the CCDC.
;
_cell_angle_alpha 90
_cell_angle_beta 129.322(4)
_cell_angle_gamma 90
_cell_formula_units_Z 4
_cell_length_a 17.1050(17)
_cell_length_b 9.7120(7)
_cell_length_c 11.5220(10)
_cell_measurement_reflns_used 1476
_cell_measurement_temperature 100(2)
_cell_measurement_theta_max 27.485
_cell_measurement_theta_min 0.998
_cell_volume 1480.7(2)
_computing_cell_refinement 'Denzo & Scalepak (Otwinowski, Minor, 1997)'
_computing_data_collection 'Collect (Nonius B.V. 1998)'
_computing_data_reduction 'Denzo & Scalepak (Otwinowski, Minor, 1997)'
_computing_structure_refinement 'SHELXL-2014/6 (Sheldrick, 2014)'
_computing_structure_solution 'SHELXS-97 (Sheldrick, 1990)'
_diffrn_ambient_temperature 100(2)
_diffrn_measured_fraction_theta_full 0.979
_diffrn_measured_fraction_theta_max 0.974
_diffrn_measurement_device_type 'Nonius Kappa-CCD'
_diffrn_measurement_method 'area detector \w scans'
_diffrn_radiation_type MoK\a
_diffrn_radiation_wavelength 0.71073
_diffrn_reflns_av_R_equivalents 0.0405
_diffrn_reflns_av_unetI/netI 0.0551
_diffrn_reflns_Laue_measured_fraction_full 0.979
_diffrn_reflns_Laue_measured_fraction_max 0.974
_diffrn_reflns_limit_h_max 22
_diffrn_reflns_limit_h_min -21
_diffrn_reflns_limit_k_max 11
_diffrn_reflns_limit_k_min -12
_diffrn_reflns_limit_l_max 14
_diffrn_reflns_limit_l_min -14
_diffrn_reflns_number 3009
_diffrn_reflns_point_group_measured_fraction_full 0.979
_diffrn_reflns_point_group_measured_fraction_max 0.974
_diffrn_reflns_theta_full 25.242
_diffrn_reflns_theta_max 27.465
_diffrn_reflns_theta_min 2.601
_exptl_absorpt_coefficient_mu 1.855
_exptl_absorpt_correction_T_max 0.846
_exptl_absorpt_correction_T_min 0.677
_exptl_absorpt_correction_type multi-scan
_exptl_absorpt_process_details 'Scalepak (Otwinowski, Minor, 1997)'
_exptl_crystal_colour colorless
_exptl_crystal_density_diffrn 1.409
_exptl_crystal_description block
_exptl_crystal_F_000 648
_exptl_crystal_size_max 0.28
_exptl_crystal_size_mid 0.18
_exptl_crystal_size_min 0.09
_refine_diff_density_max 0.492
_refine_diff_density_min -0.617
_refine_diff_density_rms 0.114
_refine_ls_abs_structure_details
;
 Refined as an inversion twin.
;
_refine_ls_abs_structure_Flack 0.49(4)
_refine_ls_extinction_method none
_refine_ls_goodness_of_fit_ref 1.060
_refine_ls_hydrogen_treatment constr
_refine_ls_matrix_type full
_refine_ls_number_parameters 176
_refine_ls_number_reflns 3004
_refine_ls_number_restraints 2
_refine_ls_restrained_S_all 1.059
_refine_ls_R_factor_all 0.0698
_refine_ls_R_factor_gt 0.0612
_refine_ls_shift/su_max 0.000
_refine_ls_shift/su_mean 0.000
_refine_ls_structure_factor_coef Fsqd
_refine_ls_weighting_details 'w=1/[\s^2^(Fo^2^)+20.6782P] where P=(Fo^2^+2Fc^2^)/3'
_refine_ls_weighting_scheme calc
_refine_ls_wR_factor_gt 0.1261
_refine_ls_wR_factor_ref 0.1318
_reflns_Friedel_coverage 0.996
_reflns_Friedel_fraction_full 0.979
_reflns_Friedel_fraction_max 0.974
_reflns_number_gt 2760
_reflns_number_total 3004
_reflns_threshold_expression 'I > 2\s(I)'
_cod_data_source_file c6dt03958h2.cif
_cod_data_source_block comp6
_cod_depositor_comments 'Adding full bibliography for 7041345--7041349.cif.'
_cod_database_code 7041349
_shelx_space_group_comment
;
The symmetry employed for this shelxl refinement is uniquely defined
by the following loop, which should always be used as a source of
symmetry information in preference to the above space-group names.
They are only intended as comments.
;
_shelxl_version_number 2014/6

loop_
_space_group_symop_operation_xyz
'x, y, z'
'x, -y, z+1/2'
'x+1/2, y+1/2, z'
'x+1/2, -y+1/2, z+1/2'

loop_
_atom_site_label
_atom_site_type_symbol
_atom_site_fract_x
_atom_site_fract_y
_atom_site_fract_z
_atom_site_U_iso_or_equiv
_atom_site_adp_type
_atom_site_occupancy
_atom_site_site_symmetry_order
_atom_site_calc_flag
_atom_site_refinement_flags_posn
_atom_site_refinement_flags_adp
C1 C 0.4082(8) -0.0546(10) 0.6662(11) 0.029(2) Uani 1 1 d . .
H1A H 0.3490 -0.0858 0.5667 0.044 Uiso 1 1 calc R U
H1B H 0.4202 -0.1169 0.7429 0.044 Uiso 1 1 calc R U
H1C H 0.4675 -0.0542 0.6711 0.044 Uiso 1 1 calc R U
C2 C 0.4812(10) 0.2519(13) 0.8743(13) 0.028(3) Uani 1 1 d . .
H2A H 0.5431 0.2594 0.8864 0.042 Uiso 1 1 calc R U
H2B H 0.4972 0.2124 0.9654 0.042 Uiso 1 1 calc R U
H2C H 0.4515 0.3435 0.8567 0.042 Uiso 1 1 calc R U
C3 C 0.3430(7) 0.2720(10) 0.4703(10) 0.0233(19) Uani 1 1 d . .
C4 C 0.2797(7) 0.3445(9) 0.3208(10) 0.0203(18) Uani 1 1 d . .
C5 C 0.1755(7) 0.3636(9) 0.2368(11) 0.0183(18) Uani 1 1 d . .
H5 H 0.1432 0.3329 0.2753 0.022 Uiso 1 1 calc R U
C6 C 0.1195(8) 0.4267(11) 0.0983(12) 0.027(2) Uani 1 1 d . .
H6 H 0.0488 0.4394 0.0415 0.032 Uiso 1 1 calc R U
C7 C 0.1666(8) 0.4713(9) 0.0426(10) 0.025(2) Uani 1 1 d . .
H7 H 0.1276 0.5151 -0.0527 0.030 Uiso 1 1 calc R U
C8 C 0.2686(7) 0.4540(10) 0.1216(10) 0.025(2) Uani 1 1 d . .
H8 H 0.2999 0.4854 0.0817 0.030 Uiso 1 1 calc R U
C9 C 0.3260(8) 0.3889(9) 0.2625(11) 0.026(2) Uani 1 1 d . .
H9 H 0.3965 0.3753 0.3179 0.032 Uiso 1 1 calc R U
C10 C 0.2118(7) -0.0015(10) 0.6726(11) 0.0254(19) Uani 1 1 d . .
H10 H 0.2259 -0.0776 0.6366 0.031 Uiso 1 1 calc R U
C11 C 0.1336(7) -0.0130(11) 0.6781(12) 0.030(2) Uani 1 1 d . .
H11 H 0.0940 -0.0945 0.6444 0.036 Uiso 1 1 calc R U
C12 C 0.1139(9) 0.0959(12) 0.7333(14) 0.029(2) Uani 1 1 d . .
C13 C 0.1723(7) 0.2134(10) 0.7792(11) 0.026(2) Uani 1 1 d . .
H13 H 0.1598 0.2899 0.8168 0.031 Uiso 1 1 calc R U
C14 C 0.2490(7) 0.2190(9) 0.7701(10) 0.0233(19) Uani 1 1 d . .
H14 H 0.2890 0.3000 0.8029 0.028 Uiso 1 1 calc R U
C15 C 0.0268(9) 0.0855(13) 0.7378(15) 0.040(3) Uani 1 1 d . .
H15A H -0.0320 0.1349 0.6520 0.060 Uiso 1 1 calc R U
H15B H 0.0473 0.1264 0.8312 0.060 Uiso 1 1 calc R U
H15C H 0.0093 -0.0116 0.7332 0.060 Uiso 1 1 calc R U
O1 O 0.2950(6) 0.2306(9) 0.5167(9) 0.0247(19) Uani 1 1 d . .
O2 O 0.4334(5) 0.2509(7) 0.5398(8) 0.0295(16) Uani 1 1 d . .
Ga1 Ga 0.38403(9) 0.13213(8) 0.70201(10) 0.0211(2) Uani 1 1 d . .
N1 N 0.2691(6) 0.1129(8) 0.7162(8) 0.0235(17) Uani 1 1 d . .

loop_
_atom_site_aniso_label
_atom_site_aniso_U_11
_atom_site_aniso_U_22
_atom_site_aniso_U_33
_atom_site_aniso_U_23
_atom_site_aniso_U_13
_atom_site_aniso_U_12
C1 0.026(5) 0.025(5) 0.028(5) -0.001(4) 0.013(4) 0.000(4)
C2 0.028(6) 0.027(6) 0.025(6) -0.007(4) 0.015(5) -0.010(4)
C3 0.023(5) 0.020(4) 0.018(4) -0.001(3) 0.009(4) 0.005(4)
C4 0.020(4) 0.017(4) 0.021(4) -0.002(3) 0.012(4) 0.000(3)
C5 0.015(4) 0.020(5) 0.019(5) -0.001(4) 0.010(4) 0.001(4)
C6 0.023(5) 0.031(5) 0.024(5) 0.002(4) 0.013(4) 0.000(4)
C7 0.031(5) 0.021(5) 0.022(4) 0.002(4) 0.016(4) -0.003(4)
C8 0.029(5) 0.027(5) 0.029(5) 0.007(4) 0.023(5) 0.002(4)
C9 0.031(5) 0.024(5) 0.028(5) 0.001(4) 0.021(4) 0.002(4)
C10 0.023(4) 0.021(4) 0.030(5) -0.001(4) 0.016(4) -0.001(4)
C11 0.024(5) 0.029(5) 0.036(5) 0.008(4) 0.018(5) 0.005(4)
C12 0.029(6) 0.032(6) 0.029(6) 0.016(5) 0.019(5) 0.011(5)
C13 0.023(5) 0.029(5) 0.025(5) 0.001(4) 0.014(4) 0.005(4)
C14 0.023(5) 0.022(4) 0.023(4) -0.003(4) 0.014(4) 0.000(4)
C15 0.033(6) 0.044(6) 0.050(7) 0.012(5) 0.030(5) 0.010(5)
O1 0.018(4) 0.028(4) 0.026(4) 0.003(3) 0.013(3) 0.000(3)
O2 0.021(3) 0.036(4) 0.028(3) 0.008(3) 0.014(3) 0.010(3)
Ga1 0.0189(4) 0.0200(4) 0.0200(4) 0.0006(6) 0.0102(3) 0.0005(6)
N1 0.023(4) 0.024(4) 0.018(4) 0.001(3) 0.010(3) -0.003(3)

loop_
_atom_type_symbol
_atom_type_description
_atom_type_scat_dispersion_real
_atom_type_scat_dispersion_imag
_atom_type_scat_source
C C 0.0033 0.0016 'International Tables Vol C Tables 4.2.6.8 and 6.1.1.4'
H H 0.0000 0.0000 'International Tables Vol C Tables 4.2.6.8 and 6.1.1.4'
O O 0.0106 0.0060 'International Tables Vol C Tables 4.2.6.8 and 6.1.1.4'
Ga Ga 0.2307 1.6083 'International Tables Vol C Tables 4.2.6.8 and 6.1.1.4'
N N 0.0061 0.0033 'International Tables Vol C Tables 4.2.6.8 and 6.1.1.4'

loop_
_geom_angle_atom_site_label_1
_geom_angle_atom_site_label_2
_geom_angle_atom_site_label_3
_geom_angle
Ga1 C1 H1A 109.5
Ga1 C1 H1B 109.5
H1A C1 H1B 109.5
Ga1 C1 H1C 109.5
H1A C1 H1C 109.5
H1B C1 H1C 109.5
Ga1 C2 H2A 109.5
Ga1 C2 H2B 109.5
H2A C2 H2B 109.5
Ga1 C2 H2C 109.5
H2A C2 H2C 109.5
H2B C2 H2C 109.5
O2 C3 O1 123.0(9)
O2 C3 C4 121.4(9)
O1 C3 C4 115.6(8)
C9 C4 C5 119.2(9)
C9 C4 C3 118.7(8)
C5 C4 C3 122.0(9)
C6 C5 C4 120.4(9)
C6 C5 H5 119.8
C4 C5 H5 119.8
C5 C6 C7 119.7(10)
C5 C6 H6 120.1
C7 C6 H6 120.1
C8 C7 C6 121.6(9)
C8 C7 H7 119.2
C6 C7 H7 119.2
C7 C8 C9 119.0(9)
C7 C8 H8 120.5
C9 C8 H8 120.5
C4 C9 C8 120.1(9)
C4 C9 H9 119.9
C8 C9 H9 119.9
N1 C10 C11 122.9(9)
N1 C10 H10 118.5
C11 C10 H10 118.5
C12 C11 C10 119.0(10)
C12 C11 H11 120.5
C10 C11 H11 120.5
C11 C12 C13 118.7(10)
C11 C12 C15 119.5(11)
C13 C12 C15 121.8(10)
C14 C13 C12 119.6(9)
C14 C13 H13 120.2
C12 C13 H13 120.2
N1 C14 C13 122.3(9)
N1 C14 H14 118.8
C13 C14 H14 118.8
C12 C15 H15A 109.5
C12 C15 H15B 109.5
H15A C15 H15B 109.5
C12 C15 H15C 109.5
H15A C15 H15C 109.5
H15B C15 H15C 109.5
C3 O1 Ga1 110.5(6)
C3 O2 Ga1 73.2(6)
O1 Ga1 C1 110.6(4)
O1 Ga1 C2 113.3(4)
C1 Ga1 C2 127.1(5)
O1 Ga1 N1 90.5(3)
C1 Ga1 N1 105.6(4)
C2 Ga1 N1 102.1(4)
O1 Ga1 O2 53.3(3)
C1 Ga1 O2 92.8(3)
C2 Ga1 O2 90.6(4)
N1 Ga1 O2 143.5(3)
C10 N1 C14 117.4(9)
C10 N1 Ga1 122.9(7)
C14 N1 Ga1 119.7(7)

loop_
_geom_bond_atom_site_label_1
_geom_bond_atom_site_label_2
_geom_bond_distance
C1 Ga1 1.961(9)
C1 H1A 0.9800
C1 H1B 0.9800
C1 H1C 0.9800
C2 Ga1 1.968(12)
C2 H2A 0.9800
C2 H2B 0.9800
C2 H2C 0.9800
C3 O2 1.227(11)
C3 O1 1.296(12)
C3 C4 1.506(12)
C4 C9 1.393(13)
C4 C5 1.400(12)
C5 C6 1.379(14)
C5 H5 0.9500
C6 C7 1.380(14)
C6 H6 0.9500
C7 C8 1.375(14)
C7 H7 0.9500
C8 C9 1.406(13)
C8 H8 0.9500
C9 H9 0.9500
C10 N1 1.350(12)
C10 C11 1.385(14)
C10 H10 0.9500
C11 C12 1.381(16)
C11 H11 0.9500
C12 C13 1.383(15)
C12 C15 1.526(16)
C13 C14 1.380(14)
C13 H13 0.9500
C14 N1 1.355(12)
C14 H14 0.9500
C15 H15A 0.9800
C15 H15B 0.9800
C15 H15C 0.9800
O1 Ga1 1.916(8)
O2 Ga1 2.745(7)
Ga1 N1 2.082(8)

loop_
_geom_hbond_atom_site_label_D
_geom_hbond_atom_site_label_H
_geom_hbond_atom_site_label_A
_geom_hbond_distance_DH
_geom_hbond_distance_HA
_geom_hbond_distance_DA
_geom_hbond_angle_DHA
_geom_hbond_site_symmetry_A
C11 H11 O2 0.95 2.66 3.551(13) 157.0 3_445
C6 H6 O2 0.95 2.70 3.294(12) 121.5 4_454

loop_
_geom_torsion_atom_site_label_1
_geom_torsion_atom_site_label_2
_geom_torsion_atom_site_label_3
_geom_torsion_atom_site_label_4
_geom_torsion
O2 C3 C4 C9 -0.6(13)
O1 C3 C4 C9 -178.6(9)
O2 C3 C4 C5 176.9(9)
O1 C3 C4 C5 -1.0(13)
C9 C4 C5 C6 -0.5(14)
C3 C4 C5 C6 -178.0(9)
C4 C5 C6 C7 -0.1(15)
C5 C6 C7 C8 0.3(15)
C6 C7 C8 C9 0.1(14)
C5 C4 C9 C8 0.9(13)
C3 C4 C9 C8 178.5(8)
C7 C8 C9 C4 -0.7(14)
N1 C10 C11 C12 -1.4(15)
C10 C11 C12 C13 0.9(16)
C10 C11 C12 C15 179.1(10)
C11 C12 C13 C14 -0.5(16)
C15 C12 C13 C14 -178.7(10)
C12 C13 C14 N1 0.6(15)
O2 C3 O1 Ga1 -1.1(12)
C4 C3 O1 Ga1 176.8(6)
O1 C3 O2 Ga1 0.7(8)
C4 C3 O2 Ga1 -177.1(9)
C11 C10 N1 C14 1.4(14)
C11 C10 N1 Ga1 -178.2(7)
C13 C14 N1 C10 -1.0(13)
C13 C14 N1 Ga1 178.6(7)
